data_7220413
loop_
_publ_author_name
'Khazalpour, Sadegh'
'Nematollahi, Davood'

_publ_section_title
;
 Electrochemical and chemical synthesis of different types of sulfonamide
 derivatives of N,N-dimethyl-1,4-benzenediamine using
 4-nitroso-N,N-dimethylaniline
;
_journal_issue 6
_journal_name_full 'Green Chem.'
_journal_page_first 3508
_journal_paper_doi 10.1039/C5GC00438A
_journal_volume 17
_journal_year 2015
_chemical_formula_sum 'C22 H24 N2 O4 S2'
_chemical_formula_weight 444.55
_chemical_name_systematic N1,N1-dimethyl-N4,2-ditosylbenzene-1,4-diamine
_chemical_properties_physical Heat-sensitive
_space_group_IT_number 2
_symmetry_cell_setting triclinic
_symmetry_space_group_name_Hall '-P 1'
_symmetry_space_group_name_H-M 'P -1'
_atom_sites_solution_hydrogens geom
_atom_sites_solution_primary direct
_atom_sites_solution_secondary difmap
_audit_block_doi 10.5517/cc13dww8
_audit_creation_method SHELXL-97
_audit_update_record
;
2014-09-21 deposited with the CCDC.
2015-04-23 downloaded from the CCDC.
;
_cell_angle_alpha 73.31(3)
_cell_angle_beta 88.33(3)
_cell_angle_gamma 79.70(3)
_cell_formula_units_Z 2
_cell_length_a 8.1437(16)
_cell_length_b 11.826(2)
_cell_length_c 12.400(3)
_cell_measurement_temperature 298(2)
_cell_volume 1125.2(5)
_computing_cell_refinement 'X-AREA (Stoe & Cie, 2005)'
_computing_data_collection 'X-AREA (Stoe & Cie, 2005)'
_computing_data_reduction 'X-AREA (Stoe & Cie, 2005)'
_computing_molecular_graphics 'ORTEP-3 (Farrugia, 1997)'
_computing_publication_material 'WinGX (Farrugia, 1999)'
_computing_structure_refinement 'SHELXTL (Sheldrick, 2008)'
_computing_structure_solution 'SHELXTL (Sheldrick, 2008)'
_diffrn_ambient_temperature 298(2)
_diffrn_measured_fraction_theta_full 0.999
_diffrn_measured_fraction_theta_max 0.999
_diffrn_measurement_device_type 'Stoe IPDS-II'
_diffrn_measurement_method 'rotation method'
_diffrn_radiation_monochromator graphite
_diffrn_radiation_source 'fine-focus sealed tube'
_diffrn_radiation_type MoK\a
_diffrn_radiation_wavelength 0.71073
_diffrn_reflns_av_R_equivalents 0.1493
_diffrn_reflns_av_sigmaI/netI 0.1084
_diffrn_reflns_limit_h_max 9
_diffrn_reflns_limit_h_min -9
_diffrn_reflns_limit_k_max 13
_diffrn_reflns_limit_k_min -14
_diffrn_reflns_limit_l_max 14
_diffrn_reflns_limit_l_min -14
_diffrn_reflns_number 9984
_diffrn_reflns_theta_full 25.00
_diffrn_reflns_theta_max 25.00
_diffrn_reflns_theta_min 2.54
_exptl_absorpt_coefficient_mu 0.267
_exptl_absorpt_correction_type none
_exptl_crystal_colour yellow
_exptl_crystal_density_diffrn 1.312
_exptl_crystal_density_method 'not measured'
_exptl_crystal_description irregular
_exptl_crystal_F_000 468
_exptl_crystal_recrystallization_method 'Re-crystallisation from solvent: Methanol'
_exptl_crystal_size_max 0.34
_exptl_crystal_size_mid 0.26
_exptl_crystal_size_min 0.21
_refine_diff_density_max 0.298
_refine_diff_density_min -0.507
_refine_diff_density_rms 0.063
_refine_ls_extinction_coef 0.087(5)
_refine_ls_extinction_expression Fc^*^=kFc[1+0.001xFc^2^\l^3^/sin(2\q)]^-1/4^
_refine_ls_extinction_method SHELXL
_refine_ls_goodness_of_fit_ref 0.816
_refine_ls_hydrogen_treatment mixed
_refine_ls_matrix_type full
_refine_ls_number_parameters 276
_refine_ls_number_reflns 3961
_refine_ls_number_restraints 0
_refine_ls_restrained_S_all 0.816
_refine_ls_R_factor_all 0.0698
_refine_ls_R_factor_gt 0.0526
_refine_ls_shift/su_max 0.000
_refine_ls_shift/su_mean 0.000
_refine_ls_structure_factor_coef Fsqd
_refine_ls_weighting_details 'calc w=1/[\s^2^(Fo^2^)+(0.0745P)^2^+0.0000P] where P=(Fo^2^+2Fc^2^)/3'
_refine_ls_weighting_scheme calc
_refine_ls_wR_factor_gt 0.1283
_refine_ls_wR_factor_ref 0.1333
_reflns_number_gt 2643
_reflns_number_total 3961
_reflns_threshold_expression >2\s(I)
_cod_data_source_file c5gc00438a2.cif
_cod_data_source_block t+p-1
_cod_depositor_comments
;
The following automatic conversions were performed:

'_symmetry_cell_setting' value 'Triclinic' changed to 'triclinic'
according to
/usr/data/users/saulius/crontab/automatic-downloads/rss-feeds/RSC/lib/dictionaries/cif_core.dic
dictionary named 'cif_core.dic' version 2.4.2 from 2011-04-26.

Automatic conversion script
Id: cif_fix_values 3271 2015-04-21 07:52:19Z andrius 

 Adding full bibliography for 7220413.cif.
;
_cod_original_cell_volume 1125.1(4)
_cod_original_sg_symbol_H-M 'P -1  '
_cod_database_code 7220413

loop_
_symmetry_equiv_pos_as_xyz
'x, y, z'
'-x, -y, -z'

loop_
_atom_site_label
_atom_site_type_symbol
_atom_site_fract_x
_atom_site_fract_y
_atom_site_fract_z
_atom_site_U_iso_or_equiv
_atom_site_adp_type
_atom_site_occupancy
_atom_site_symmetry_multiplicity
_atom_site_calc_flag
_atom_site_refinement_flags
S1 S 0.37610(8) -0.14181(6) 0.76421(6) 0.0491(2) Uani 1 1 d .
S2 S 0.00466(8) 0.26835(6) 0.94206(6) 0.0484(2) Uani 1 1 d .
O2 O 0.5081(2) -0.09754(19) 0.69568(18) 0.0605(6) Uani 1 1 d .
O4 O 0.0310(3) 0.31809(19) 1.03140(17) 0.0627(6) Uani 1 1 d .
O1 O 0.3693(3) -0.26703(18) 0.7961(2) 0.0672(6) Uani 1 1 d .
O3 O -0.1032(2) 0.18089(18) 0.96366(18) 0.0605(6) Uani 1 1 d .
N1 N 0.3838(3) -0.1066(2) 0.8831(2) 0.0491(6) Uani 1 1 d .
N2 N 0.2963(3) 0.3882(2) 0.8533(2) 0.0525(6) Uani 1 1 d .
C9 C 0.2150(3) 0.0773(2) 0.9074(2) 0.0443(6) Uani 1 1 d .
H9 H 0.1277 0.0360 0.9325 0.053 Uiso 1 1 calc R
C10 C 0.1978(3) 0.1979(2) 0.8999(2) 0.0422(6) Uani 1 1 d .
C2 C 0.0418(3) -0.1057(3) 0.7268(3) 0.0554(7) Uani 1 1 d .
H2 H 0.0458 -0.1814 0.7774 0.067 Uiso 1 1 calc R
C16 C -0.0788(3) 0.3837(2) 0.8223(2) 0.0481(7) Uani 1 1 d .
C1 C 0.1854(3) -0.0595(2) 0.6978(2) 0.0460(6) Uani 1 1 d .
C13 C 0.4938(3) 0.0809(3) 0.8405(2) 0.0535(7) Uani 1 1 d .
H13 H 0.5952 0.0412 0.8223 0.064 Uiso 1 1 calc R
C4 C -0.1165(4) 0.0759(3) 0.6047(3) 0.0575(8) Uani 1 1 d .
C8 C 0.3656(3) 0.0183(2) 0.8765(2) 0.0442(6) Uani 1 1 d .
C6 C 0.1816(4) 0.0522(3) 0.6227(3) 0.0572(8) Uani 1 1 d .
H6 H 0.2796 0.0824 0.6032 0.069 Uiso 1 1 calc R
C21 C -0.1159(4) 0.5006(3) 0.8272(3) 0.0630(8) Uani 1 1 d .
H21 H -0.0882 0.5204 0.8909 0.076 Uiso 1 1 calc R
C11 C 0.3247(3) 0.2634(2) 0.8611(2) 0.0461(6) Uani 1 1 d .
C17 C -0.1180(4) 0.3554(3) 0.7275(3) 0.0647(9) Uani 1 1 d .
H17 H -0.0940 0.2764 0.7250 0.078 Uiso 1 1 calc R
C12 C 0.4738(3) 0.2017(3) 0.8311(3) 0.0561(7) Uani 1 1 d .
H12 H 0.5609 0.2428 0.8044 0.067 Uiso 1 1 calc R
C3 C -0.1092(4) -0.0375(3) 0.6794(3) 0.0623(8) Uani 1 1 d .
H3 H -0.2069 -0.0683 0.6981 0.075 Uiso 1 1 calc R
C5 C 0.0291(4) 0.1189(3) 0.5767(3) 0.0625(8) Uani 1 1 d .
H5 H 0.0256 0.1943 0.5256 0.075 Uiso 1 1 calc R
C19 C -0.2351(4) 0.5617(3) 0.6401(3) 0.0662(9) Uani 1 1 d .
C20 C -0.1955(4) 0.5879(3) 0.7347(3) 0.0710(10) Uani 1 1 d .
H20 H -0.2225 0.6667 0.7376 0.085 Uiso 1 1 calc R
C7 C -0.2830(4) 0.1497(4) 0.5547(3) 0.0798(11) Uani 1 1 d .
H7A H -0.3706 0.1056 0.5838 0.120 Uiso 1 1 calc R
H7B H -0.2816 0.1664 0.4742 0.120 Uiso 1 1 calc R
H7C H -0.3021 0.2237 0.5743 0.120 Uiso 1 1 calc R
C18 C -0.1929(4) 0.4444(3) 0.6364(3) 0.0749(10) Uani 1 1 d .
H18 H -0.2157 0.4255 0.5712 0.090 Uiso 1 1 calc R
C14 C 0.3197(6) 0.4648(3) 0.7402(3) 0.0874(12) Uani 1 1 d .
H14A H 0.2990 0.5472 0.7404 0.131 Uiso 1 1 calc R
H14B H 0.2433 0.4536 0.6882 0.131 Uiso 1 1 calc R
H14C H 0.4322 0.4438 0.7178 0.131 Uiso 1 1 calc R
C15 C 0.3905(5) 0.4162(3) 0.9377(3) 0.0863(12) Uani 1 1 d .
H15A H 0.3665 0.5010 0.9283 0.129 Uiso 1 1 calc R
H15B H 0.5078 0.3918 0.9288 0.129 Uiso 1 1 calc R
H15C H 0.3592 0.3742 1.0116 0.129 Uiso 1 1 calc R
C22 C -0.3284(5) 0.6572(4) 0.5421(4) 0.1021(14) Uani 1 1 d .
H22A H -0.3452 0.6224 0.4831 0.153 Uiso 1 1 calc R
H22B H -0.2645 0.7200 0.5143 0.153 Uiso 1 1 calc R
H22C H -0.4346 0.6898 0.5665 0.153 Uiso 1 1 calc R
H1 H 0.318(4) -0.145(3) 0.932(2) 0.053(9) Uiso 1 1 d .

loop_
_atom_site_aniso_label
_atom_site_aniso_U_11
_atom_site_aniso_U_22
_atom_site_aniso_U_33
_atom_site_aniso_U_23
_atom_site_aniso_U_13
_atom_site_aniso_U_12
S1 0.0380(4) 0.0458(4) 0.0654(5) -0.0240(3) 0.0014(3) 0.0010(3)
S2 0.0496(4) 0.0407(4) 0.0536(4) -0.0151(3) 0.0118(3) -0.0041(3)
O2 0.0415(10) 0.0717(14) 0.0739(14) -0.0319(11) 0.0114(9) -0.0078(9)
O4 0.0809(14) 0.0568(13) 0.0528(12) -0.0229(10) 0.0107(10) -0.0076(10)
O1 0.0612(13) 0.0457(12) 0.0959(17) -0.0298(11) -0.0036(12) 0.0037(9)
O3 0.0526(11) 0.0478(12) 0.0784(14) -0.0167(10) 0.0233(10) -0.0079(9)
N1 0.0461(13) 0.0398(13) 0.0583(15) -0.0138(11) 0.0017(11) -0.0001(10)
N2 0.0581(14) 0.0442(14) 0.0606(15) -0.0212(11) 0.0037(11) -0.0131(11)
C9 0.0425(14) 0.0417(15) 0.0466(15) -0.0108(12) 0.0017(11) -0.0054(11)
C10 0.0442(14) 0.0413(15) 0.0403(14) -0.0133(12) 0.0028(11) -0.0031(11)
C2 0.0448(15) 0.064(2) 0.0574(17) -0.0178(15) 0.0032(13) -0.0081(13)
C16 0.0433(14) 0.0413(16) 0.0615(18) -0.0198(13) 0.0048(12) -0.0044(11)
C1 0.0376(13) 0.0514(17) 0.0509(16) -0.0210(13) 0.0017(11) -0.0027(11)
C13 0.0390(14) 0.0609(19) 0.0659(19) -0.0307(15) 0.0021(13) -0.0018(13)
C4 0.0458(16) 0.073(2) 0.0559(17) -0.0320(16) -0.0049(13) 0.0063(14)
C8 0.0412(14) 0.0429(15) 0.0484(15) -0.0175(12) -0.0042(11) 0.0012(11)
C6 0.0480(16) 0.0570(19) 0.0672(19) -0.0181(15) 0.0018(14) -0.0107(13)
C21 0.0690(19) 0.0464(18) 0.074(2) -0.0239(16) 0.0003(16) -0.0004(14)
C11 0.0470(14) 0.0457(16) 0.0487(15) -0.0179(12) -0.0010(12) -0.0086(12)
C17 0.070(2) 0.0478(18) 0.075(2) -0.0230(17) -0.0055(17) 0.0020(15)
C12 0.0450(15) 0.0606(19) 0.071(2) -0.0290(16) 0.0114(14) -0.0170(13)
C3 0.0387(15) 0.085(2) 0.0653(19) -0.0267(18) 0.0027(13) -0.0076(14)
C5 0.0637(19) 0.0541(19) 0.0641(19) -0.0151(15) -0.0072(15) 0.0027(15)
C19 0.0521(17) 0.056(2) 0.081(2) -0.0091(17) -0.0062(16) -0.0015(14)
C20 0.071(2) 0.0375(17) 0.096(3) -0.0145(17) -0.0022(19) 0.0052(15)
C7 0.0571(19) 0.099(3) 0.077(2) -0.035(2) -0.0154(17) 0.0197(18)
C18 0.082(2) 0.073(2) 0.068(2) -0.0247(19) -0.0143(19) 0.0022(18)
C14 0.119(3) 0.056(2) 0.083(3) -0.0095(19) 0.020(2) -0.025(2)
C15 0.100(3) 0.070(2) 0.102(3) -0.042(2) -0.020(2) -0.017(2)
C22 0.094(3) 0.078(3) 0.107(3) 0.008(2) -0.024(2) 0.004(2)

loop_
_atom_type_symbol
_atom_type_description
_atom_type_scat_dispersion_real
_atom_type_scat_dispersion_imag
_atom_type_scat_source
C C 0.0033 0.0016 'International Tables Vol C Tables 4.2.6.8 and 6.1.1.4'
H H 0.0000 0.0000 'International Tables Vol C Tables 4.2.6.8 and 6.1.1.4'
N N 0.0061 0.0033 'International Tables Vol C Tables 4.2.6.8 and 6.1.1.4'
O O 0.0106 0.0060 'International Tables Vol C Tables 4.2.6.8 and 6.1.1.4'
S S 0.1246 0.1234 'International Tables Vol C Tables 4.2.6.8 and 6.1.1.4'

loop_
_geom_angle_atom_site_label_1
_geom_angle_atom_site_label_2
_geom_angle_atom_site_label_3
_geom_angle
O1 S1 O2 120.12(13)
O1 S1 N1 105.71(14)
O2 S1 N1 107.72(13)
O1 S1 C1 109.34(13)
O2 S1 C1 107.70(13)
N1 S1 C1 105.29(12)
O4 S2 O3 117.25(13)
O4 S2 C16 109.86(13)
O3 S2 C16 106.58(13)
O4 S2 C10 110.76(13)
O3 S2 C10 105.93(12)
C16 S2 C10 105.77(13)
C8 N1 S1 117.7(2)
C8 N1 H1 113.2(19)
S1 N1 H1 109.7(19)
C11 N2 C15 113.3(2)
C11 N2 C14 113.4(2)
C15 N2 C14 111.2(3)
C10 C9 C8 119.1(3)
C10 C9 H9 120.5
C8 C9 H9 120.5
C9 C10 C11 122.3(2)
C9 C10 S2 117.4(2)
C11 C10 S2 120.4(2)
C1 C2 C3 118.9(3)
C1 C2 H2 120.5
C3 C2 H2 120.5
C17 C16 C21 120.5(3)
C17 C16 S2 119.5(2)
C21 C16 S2 119.8(2)
C2 C1 C6 121.2(2)
C2 C1 S1 119.1(2)
C6 C1 S1 119.6(2)
C8 C13 C12 120.9(2)
C8 C13 H13 119.5
C12 C13 H13 119.5
C5 C4 C3 118.7(3)
C5 C4 C7 121.1(3)
C3 C4 C7 120.2(3)
C13 C8 C9 119.5(3)
C13 C8 N1 121.2(2)
C9 C8 N1 119.4(2)
C1 C6 C5 118.9(3)
C1 C6 H6 120.6
C5 C6 H6 120.6
C16 C21 C20 118.3(3)
C16 C21 H21 120.8
C20 C21 H21 120.8
C10 C11 C12 117.2(3)
C10 C11 N2 119.1(2)
C12 C11 N2 123.7(3)
C16 C17 C18 119.7(3)
C16 C17 H17 120.2
C18 C17 H17 120.2
C13 C12 C11 121.0(3)
C13 C12 H12 119.5
C11 C12 H12 119.5
C4 C3 C2 121.0(3)
C4 C3 H3 119.5
C2 C3 H3 119.5
C4 C5 C6 121.4(3)
C4 C5 H5 119.3
C6 C5 H5 119.3
C20 C19 C18 118.4(3)
C20 C19 C22 121.2(3)
C18 C19 C22 120.3(4)
C19 C20 C21 122.1(3)
C19 C20 H20 119.0
C21 C20 H20 119.0
C4 C7 H7A 109.5
C4 C7 H7B 109.5
H7A C7 H7B 109.5
C4 C7 H7C 109.5
H7A C7 H7C 109.5
H7B C7 H7C 109.5
C17 C18 C19 121.0(3)
C17 C18 H18 119.5
C19 C18 H18 119.5
N2 C14 H14A 109.5
N2 C14 H14B 109.5
H14A C14 H14B 109.5
N2 C14 H14C 109.5
H14A C14 H14C 109.5
H14B C14 H14C 109.5
N2 C15 H15A 109.5
N2 C15 H15B 109.5
H15A C15 H15B 109.5
N2 C15 H15C 109.5
H15A C15 H15C 109.5
H15B C15 H15C 109.5
C19 C22 H22A 109.5
C19 C22 H22B 109.5
H22A C22 H22B 109.5
C19 C22 H22C 109.5
H22A C22 H22C 109.5
H22B C22 H22C 109.5

loop_
_geom_bond_atom_site_label_1
_geom_bond_atom_site_label_2
_geom_bond_distance
S1 O1 1.430(2)
S1 O2 1.430(2)
S1 N1 1.648(3)
S1 C1 1.764(3)
S2 O4 1.433(2)
S2 O3 1.437(2)
S2 C16 1.758(3)
S2 C10 1.782(3)
N1 C8 1.437(4)
N1 H1 0.88(3)
N2 C11 1.427(3)
N2 C15 1.460(4)
N2 C14 1.462(4)
C9 C10 1.384(4)
C9 C8 1.399(4)
C9 H9 0.9300
C10 C11 1.394(4)
C2 C1 1.373(4)
C2 C3 1.387(4)
C2 H2 0.9300
C16 C17 1.371(4)
C16 C21 1.380(4)
C1 C6 1.376(4)
C13 C8 1.377(4)
C13 C12 1.380(4)
C13 H13 0.9300
C4 C5 1.369(5)
C4 C3 1.386(5)
C4 C7 1.516(4)
C6 C5 1.387(4)
C6 H6 0.9300
C21 C20 1.388(4)
C21 H21 0.9300
C11 C12 1.400(4)
C17 C18 1.373(4)
C17 H17 0.9300
C12 H12 0.9300
C3 H3 0.9300
C5 H5 0.9300
C19 C20 1.357(5)
C19 C18 1.382(5)
C19 C22 1.513(5)
C20 H20 0.9300
C7 H7A 0.9600
C7 H7B 0.9600
C7 H7C 0.9600
C18 H18 0.9300
C14 H14A 0.9600
C14 H14B 0.9600
C14 H14C 0.9600
C15 H15A 0.9600
C15 H15B 0.9600
C15 H15C 0.9600
C22 H22A 0.9600
C22 H22B 0.9600
C22 H22C 0.9600

loop_
_geom_torsion_atom_site_label_1
_geom_torsion_atom_site_label_2
_geom_torsion_atom_site_label_3
_geom_torsion_atom_site_label_4
_geom_torsion
O1 S1 N1 C8 -170.63(19)
O2 S1 N1 C8 59.8(2)
C1 S1 N1 C8 -54.9(2)
C8 C9 C10 C11 1.0(4)
C8 C9 C10 S2 -179.11(19)
O4 S2 C10 C9 121.3(2)
O3 S2 C10 C9 -6.8(2)
C16 S2 C10 C9 -119.7(2)
O4 S2 C10 C11 -58.7(2)
O3 S2 C10 C11 173.1(2)
C16 S2 C10 C11 60.2(2)
O4 S2 C16 C17 -178.2(2)
O3 S2 C16 C17 -50.2(3)
C10 S2 C16 C17 62.2(3)
O4 S2 C16 C21 -3.1(3)
O3 S2 C16 C21 124.9(2)
C10 S2 C16 C21 -122.6(2)
C3 C2 C1 C6 -0.3(4)
C3 C2 C1 S1 176.1(2)
O1 S1 C1 C2 28.9(3)
O2 S1 C1 C2 161.0(2)
N1 S1 C1 C2 -84.3(3)
O1 S1 C1 C6 -154.7(2)
O2 S1 C1 C6 -22.6(3)
N1 S1 C1 C6 92.2(3)
C12 C13 C8 C9 -2.0(4)
C12 C13 C8 N1 178.0(3)
C10 C9 C8 C13 0.6(4)
C10 C9 C8 N1 -179.4(2)
S1 N1 C8 C13 -75.2(3)
S1 N1 C8 C9 104.9(3)
C2 C1 C6 C5 0.4(4)
S1 C1 C6 C5 -175.9(2)
C17 C16 C21 C20 0.8(5)
S2 C16 C21 C20 -174.2(3)
C9 C10 C11 C12 -1.1(4)
S2 C10 C11 C12 179.0(2)
C9 C10 C11 N2 178.6(2)
S2 C10 C11 N2 -1.3(3)
C15 N2 C11 C10 108.9(3)
C14 N2 C11 C10 -123.0(3)
C15 N2 C11 C12 -71.5(4)
C14 N2 C11 C12 56.6(4)
C21 C16 C17 C18 0.8(5)
S2 C16 C17 C18 175.9(3)
C8 C13 C12 C11 1.9(4)
C10 C11 C12 C13 -0.4(4)
N2 C11 C12 C13 180.0(3)
C5 C4 C3 C2 1.3(5)
C7 C4 C3 C2 -179.4(3)
C1 C2 C3 C4 -0.6(5)
C3 C4 C5 C6 -1.1(5)
C7 C4 C5 C6 179.6(3)
C1 C6 C5 C4 0.2(5)
C18 C19 C20 C21 -0.6(5)
C22 C19 C20 C21 177.4(4)
C16 C21 C20 C19 -0.9(5)
C16 C17 C18 C19 -2.4(5)
C20 C19 C18 C17 2.3(5)
C22 C19 C18 C17 -175.7(4)
